data_1535499
loop_
_publ_author_name
'Hoeppe, H.A.'
'Stadler, F.'
'Oeckler, O.'
'Schnick, W.'

_publ_section_title
;
 Ca [Si2 O2 N2] - A Novel Layer Silicate
;
_journal_name_full 'Angew. Chem. Int. ed.'
_journal_page_first 5540
_journal_page_last 5542
_journal_volume 43
_journal_year 2004
_chemical_formula_sum 'Ca N2 O2 Si2'
_chemical_name_systematic 'Ca (Si2 O2 N2)'
_space_group_IT_number 4
_symmetry_space_group_name_Hall 'P 2yb'
_symmetry_space_group_name_H-M 'P 1 21 1'
_cell_angle_alpha 90
_cell_angle_beta 102.04
_cell_angle_gamma 90
_cell_formula_units_Z 12
_cell_length_a 7.344
_cell_length_b 13.656
_cell_length_c 10.483
_cell_volume 1028.209
_citation_journal_id_ASTM ACIEF5
_cod_data_source_file Hoeppe_ACIEF5_2004_1510.cif
_cod_data_source_block Ca1N2O2Si2
_cod_original_formula_sum 'Ca1 N2 O2 Si2'
_cod_database_code 1535499

loop_
_symmetry_equiv_pos_as_xyz
x,y,z
-x,y+1/2,-z

loop_
_atom_site_label
_atom_site_type_symbol
_atom_site_fract_x
_atom_site_fract_y
_atom_site_fract_z
_atom_site_occupancy
_atom_site_U_iso_or_equiv
Si4 Si+4 0.6214 0.79672 0.6715 1 0.0
O10 O-2 0.2633 0.688 0.8775 1 0.0
Si2 Si+4 -0.0474 0.9072 0.8088 1 0.0
N7 N-3 0.5244 0.8821 0.7556 1 0.0
N4 N-3 0.5205 0.8711 1.2546 1 0.0
N11 N-3 -0.1907 0.3147 1.4098 1 0.0
Si9 Si+4 -0.2896 0.40499 1.3009 1 0.0
Si7 Si+4 -0.3772 0.793 1.1674 1 0.0
O1 O-2 -0.0777 0.6787 0.5276 1 0.0
Ca2 Ca+2 0.41169 0.57489 1.29898 1 0.0
N8 N-3 -0.474 0.8126 1.0037 1 0.0
O12 O-2 -0.2638 0.5114 1.3695 1 0.0
N12 N-3 0.5235 0.8133 1.5076 1 0.0
N9 N-3 0.8543 0.8735 0.4395 1 0.0
Si12 Si+4 0.2883 0.79493 1.4518 1 0.0
Ca1 Ca+2 0.08082 0.56281 0.94995 1 0.0
O7 O-2 0.5737 1.0121 0.4517 1 0.0
N6 N-3 0.1947 0.8916 0.8366 1 0.0
Si6 Si+4 0.2885 0.89621 1.1968 1 0.0
Ca6 Ca+2 -0.08076 0.63341 1.30339 1 0.0
Si1 Si+4 -0.3768 0.90404 0.9198 1 0.0
N5 N-3 0.1903 0.8087 1.0831 1 0.0
O8 O-2 0.0816 0.5165 0.7311 1 0.0
Si3 Si+4 0.2868 0.79507 0.9443 1 0.0
O2 O-2 -0.3972 0.678 1.1978 1 0.0
Si8 Si+4 0.9524 0.9028 0.3082 1 0.0
N3 N-3 0.1945 0.8854 1.3375 1 0.0
Ca3 Ca+2 -0.25616 0.56653 0.61409 1 0.0
N10 N-3 -0.1411 0.8175 1.1883 1 0.0
Ca4 Ca+2 -0.41216 0.6211 0.95018 1 0.0
O9 O-2 -0.4238 0.6862 0.7115 1 0.0
Si10 Si+4 -0.0477 0.7938 0.5608 1 0.0
O4 O-2 -0.1034 0.678 1.0203 1 0.0
N1 N-3 -0.1454 0.8236 0.6882 1 0.0
Si11 Si+4 -0.0461 0.7892 1.056 1 0.0
O11 O-2 0.241 0.6854 1.4027 1 0.0
O6 O-2 -0.1034 1.0195 0.7735 1 0.0
O3 O-2 -0.3977 1.0154 0.9584 1 0.0
O5 O-2 0.242 1.0069 1.1464 1 0.0
Ca5 Ca+2 0.25424 0.62971 0.64302 1 0.0
Si5 Si+4 0.6176 0.90139 0.4175 1 0.0
N2 N-3 -0.1384 0.8778 0.945 1 0.0
